data_4121978
loop_
_publ_author_name
'Kumarasamy, Elango'
'Raghunathan, Ramya'
'Jockusch, Steffen'
'Ugrinov, Angel'
'Sivaguru, J.'

_publ_section_title
;
 Tailoring atropisomeric maleimides for stereospecific [2 + 2]
 photocycloaddition-photochemical and photophysical investigations leading
 to visible-light photocatalysis.
;
_journal_issue 24
_journal_name_full 'Journal of the American Chemical Society'
_journal_page_first 8729
_journal_page_last 8737
_journal_paper_doi 10.1021/ja5034638
_journal_volume 136
_journal_year 2014
_chemical_absolute_configuration ad
_chemical_formula_moiety 'C15 H15 N O3'
_chemical_formula_sum 'C15 H15 N O3'
_chemical_formula_weight 257.28
_chemical_name_systematic
;
 ?
;
_space_group_crystal_system monoclinic
_space_group_IT_number 4
_space_group_name_Hall 'P 2yb'
_space_group_name_H-M_alt 'P 1 21 1'
_symmetry_space_group_name_Hall 'P 2yb'
_symmetry_space_group_name_H-M 'P 1 21 1'
_atom_sites_solution_hydrogens geom
_atom_sites_solution_primary direct
_audit_creation_date 2013-11-22
_audit_creation_method
;
Olex2 1.2
(compiled 2013.11.15 svn.r2839 for OlexSys, GUI svn.r4715)
;
_cell_angle_alpha 90
_cell_angle_beta 92.0890(10)
_cell_angle_gamma 90
_cell_formula_units_Z 8
_cell_length_a 14.5256(3)
_cell_length_b 6.9706(2)
_cell_length_c 24.6411(6)
_cell_measurement_reflns_used 9043
_cell_measurement_temperature 100(2)
_cell_measurement_theta_max 66.61
_cell_measurement_theta_min 3.04
_cell_volume 2493.31(11)
_computing_data_reduction 'SAINT v7.68A (Bruker, 2009)'
_computing_molecular_graphics 'Olex2 (Dolomanov et al., 2009)'
_computing_publication_material 'Olex2 (Dolomanov et al., 2009)'
_computing_structure_refinement 'ShelXL (Sheldrick, 2008)'
_computing_structure_solution 'ShelXS (Sheldrick, 2008)'
_diffrn_ambient_temperature 100.01
_diffrn_measured_fraction_theta_full 0.972
_diffrn_measured_fraction_theta_max 0.993
_diffrn_measurement_device_type 'Bruker APEX-II CCD'
_diffrn_measurement_method '\f and \w scans'
_diffrn_radiation_monochromator graphite
_diffrn_radiation_type CuK\a
_diffrn_radiation_wavelength 1.54178
_diffrn_reflns_av_R_equivalents 0.0297
_diffrn_reflns_av_unetI/netI 0.0232
_diffrn_reflns_Laue_measured_fraction_full 0.972
_diffrn_reflns_Laue_measured_fraction_max 0.993
_diffrn_reflns_limit_h_max 17
_diffrn_reflns_limit_h_min -17
_diffrn_reflns_limit_k_max 8
_diffrn_reflns_limit_k_min -8
_diffrn_reflns_limit_l_max 28
_diffrn_reflns_limit_l_min -26
_diffrn_reflns_number 35878
_diffrn_reflns_point_group_measured_fraction_full 0.963
_diffrn_reflns_point_group_measured_fraction_max 0.985
_diffrn_reflns_theta_full 67.679
_diffrn_reflns_theta_max 66.654
_diffrn_reflns_theta_min 3.044
_diffrn_standards_number 0
_exptl_absorpt_coefficient_mu 0.784
_exptl_absorpt_correction_T_max 0.7528
_exptl_absorpt_correction_T_min 0.6864
_exptl_absorpt_correction_type multi-scan
_exptl_absorpt_process_details
;
SADABS-2008/1 (Bruker,2008) was used for absorption correction.
wR2(int) was 0.0598 before and 0.0423 after correction.
The Ratio of minimum to maximum transmission is 0.9118.
The \l/2 correction factor is 0.0015.
;
_exptl_crystal_colour 'clear colourless'
_exptl_crystal_colour_lustre clear
_exptl_crystal_colour_primary colourless
_exptl_crystal_density_diffrn 1.371
_exptl_crystal_description rod
_exptl_crystal_F_000 1088
_exptl_crystal_size_max 0.26
_exptl_crystal_size_mid 0.09
_exptl_crystal_size_min 0.05
_refine_diff_density_max 0.165
_refine_diff_density_min -0.157
_refine_diff_density_rms 0.032
_refine_ls_abs_structure_details
;
 Flack x determined using 3667 quotients [(I+)-(I-)]/[(I+)+(I-)]
 (Parsons and Flack (2004), Acta Cryst. A60, s61).
;
_refine_ls_abs_structure_Flack -0.04(5)
_refine_ls_extinction_method none
_refine_ls_goodness_of_fit_ref 1.029
_refine_ls_hydrogen_treatment mixed
_refine_ls_matrix_type full
_refine_ls_number_parameters 693
_refine_ls_number_reflns 8708
_refine_ls_number_restraints 1
_refine_ls_restrained_S_all 1.029
_refine_ls_R_factor_all 0.0297
_refine_ls_R_factor_gt 0.0279
_refine_ls_shift/su_max 0.001
_refine_ls_shift/su_mean 0.000
_refine_ls_structure_factor_coef Fsqd
_refine_ls_weighting_details 'w=1/[\s^2^(Fo^2^)+(0.0357P)^2^+0.5856P] where P=(Fo^2^+2Fc^2^)/3'
_refine_ls_weighting_scheme calc
_refine_ls_wR_factor_gt 0.0682
_refine_ls_wR_factor_ref 0.0695
_reflns_Friedel_coverage 0.819
_reflns_Friedel_fraction_full 0.953
_reflns_Friedel_fraction_max 0.975
_reflns_number_gt 8348
_reflns_number_total 8708
_reflns_threshold_expression 'I > 2\s(I)'
_cod_data_source_file ja5034638_si_002.cif
_cod_data_source_block 1R5S6R-2a
_cod_depositor_comments 'Adding full bibliography for 4121977--4121989.cif.'
_cod_database_code 4121978
_shelxl_version_number 2013-4
_shelx_space_group_comment
;
The symmetry employed for this shelxl refinement is uniquely defined
by the following loop, which should always be used as a source of
symmetry information in preference to the above space-group names.
They are only intended as comments.
;
_shelx_estimated_absorpt_t_max 0.962
_shelx_estimated_absorpt_t_min 0.822
_olex2_refinement_description
;
1. Fixed Uiso
 At 1.2 times of:
  All C(H) groups, All C(H,H) groups
 At 1.5 times of:
  All C(H,H,H) groups
2.a Ternary CH refined with riding coordinates:
 C6D(H6D), C5D(H5D), C6C(H6C), C5C(H5C), C6A(H6A), C5A(H5A), C6B(H6B), C5B(H5B)
2.b Secondary CH2 refined with riding coordinates:
 C8D(H8DA,H8DB), C7D(H7DA,H7DB), C8C(H8CA,H8CB), C7C(H7CA,H7CB), C7A(H7AA,
 H7AB), C8A(H8AA,H8AB), C7B(H7BA,H7BB), C8B(H8BA,H8BB)
2.c Aromatic/amide H refined with riding coordinates:
 C12D(H12D), C11D(H11D), C13D(H13D), C12C(H12C), C11C(H11C), C13C(H13C),
 C13A(H13A), C12A(H12A), C11A(H11A), C13B(H13B), C12B(H12B), C11B(H11B)
2.d Idealised Me refined as rotating group:
 C19D(H19A,H19B,H19C), C16D(H16A,H16B,H16C), C19C(H19D,H19E,H19F), C16C(H16D,
 H16E,H16F), C19A(H19G,H19H,H19I), C16A(H16G,H16H,H16I), C19B(H19J,H19K,H19L),
 C16B(H16J,H16K,H16L)
;

loop_
_space_group_symop_operation_xyz
'x, y, z'
'-x, y+1/2, -z'

loop_
_atom_site_label
_atom_site_type_symbol
_atom_site_fract_x
_atom_site_fract_y
_atom_site_fract_z
_atom_site_U_iso_or_equiv
_atom_site_adp_type
_atom_site_occupancy
_atom_site_site_symmetry_order
_atom_site_calc_flag
_atom_site_refinement_flags_posn
O9D O 0.37717(10) 0.0538(2) 0.47208(6) 0.0213(3) Uani 1 1 d .
O18D O 0.51964(10) 0.3132(2) 0.41179(6) 0.0246(3) Uani 1 1 d .
O17D O 0.31488(10) -0.0939(2) 0.32575(6) 0.0246(3) Uani 1 1 d .
O9C O 0.88411(10) 0.5583(2) 0.28194(6) 0.0224(3) Uani 1 1 d .
O18C O 0.75645(10) 0.8232(2) 0.35078(6) 0.0229(3) Uani 1 1 d .
O17C O 0.97015(9) 0.4124(2) 0.42652(6) 0.0230(3) Uani 1 1 d .
O18A O 1.02907(10) 0.8573(2) 0.13111(6) 0.0221(3) Uani 1 1 d .
O17A O 1.20995(10) 1.2561(2) 0.03325(6) 0.0238(3) Uani 1 1 d .
O9A O 1.18158(10) 1.1179(2) 0.18460(6) 0.0204(3) Uani 1 1 d .
O18B O 0.77629(10) 0.3304(2) 0.12846(6) 0.0236(3) Uani 1 1 d .
O17B O 0.57371(10) 0.7483(2) 0.20338(6) 0.0242(3) Uani 1 1 d .
O9B O 0.64115(9) 0.5970(2) 0.05998(6) 0.0185(3) Uani 1 1 d .
N3D N 0.40142(11) 0.1438(3) 0.36830(7) 0.0175(4) Uani 1 1 d .
N3C N 0.88008(11) 0.6501(2) 0.38676(7) 0.0167(4) Uani 1 1 d .
N3A N 1.13556(12) 1.0245(2) 0.08236(7) 0.0173(4) Uani 1 1 d .
N3B N 0.65848(11) 0.5066(2) 0.16512(7) 0.0167(4) Uani 1 1 d .
C12D C 0.18152(14) 0.3796(4) 0.45004(9) 0.0256(5) Uani 1 1 d .
H12D H 0.1325 0.4331 0.4696 0.031 Uiso 1 1 calc R
C11D C 0.24210(14) 0.2514(3) 0.47584(9) 0.0233(5) Uani 1 1 d .
H11D H 0.2343 0.2156 0.5126 0.028 Uiso 1 1 calc R
C10D C 0.31373(14) 0.1771(3) 0.44715(9) 0.0196(4) Uani 1 1 d .
C15D C 0.32541(13) 0.2350(3) 0.39357(8) 0.0184(4) Uani 1 1 d .
C2D C 0.38627(14) -0.0437(3) 0.34807(8) 0.0187(4) Uani 1 1 d .
C1D C 0.46711(14) -0.1620(3) 0.36545(8) 0.0192(4) Uani 1 1 d .
C19D C 0.49280(15) -0.3217(3) 0.32726(9) 0.0247(5) Uani 1 1 d .
H19A H 0.4403 -0.4089 0.3218 0.037 Uiso 1 1 calc GR
H19B H 0.5455 -0.3928 0.3430 0.037 Uiso 1 1 calc GR
H19C H 0.5092 -0.2668 0.2923 0.037 Uiso 1 1 calc GR
C8D C 0.37315(15) -0.1498(3) 0.45787(9) 0.0222(5) Uani 1 1 d .
H8DA H 0.3165 -0.1732 0.4353 0.027 Uiso 1 1 calc R
H8DB H 0.3683 -0.2255 0.4916 0.027 Uiso 1 1 calc R
C6D C 0.45572(14) -0.2230(3) 0.42722(9) 0.0208(4) Uani 1 1 d .
H6D H 0.4620 -0.3651 0.4314 0.025 Uiso 1 1 calc R
C5D C 0.54227(14) -0.0202(3) 0.38556(9) 0.0205(5) Uani 1 1 d .
H5D H 0.5999 -0.0170 0.3646 0.025 Uiso 1 1 calc R
C7D C 0.54874(14) -0.1223(3) 0.44150(9) 0.0225(5) Uani 1 1 d .
H7DA H 0.5464 -0.0337 0.4728 0.027 Uiso 1 1 calc R
H7DB H 0.6015 -0.2116 0.4457 0.027 Uiso 1 1 calc R
C4D C 0.49152(14) 0.1671(3) 0.39059(9) 0.0191(4) Uani 1 1 d .
C14D C 0.26348(14) 0.3572(3) 0.36660(9) 0.0205(4) Uani 1 1 d .
C16D C 0.26862(16) 0.3990(4) 0.30690(9) 0.0270(5) Uani 1 1 d .
H16A H 0.3294 0.3618 0.2944 0.040 Uiso 1 1 calc GR
H16B H 0.2590 0.5365 0.3006 0.040 Uiso 1 1 calc GR
H16C H 0.2208 0.3260 0.2868 0.040 Uiso 1 1 calc GR
C13D C 0.19154(14) 0.4301(3) 0.39656(9) 0.0238(5) Uani 1 1 d .
H13D H 0.1487 0.5162 0.3797 0.029 Uiso 1 1 calc R
C12C C 1.08232(16) 0.8840(4) 0.28993(10) 0.0287(5) Uani 1 1 d .
H12C H 1.1267 0.9381 0.2670 0.034 Uiso 1 1 calc R
C11C C 1.01671(15) 0.7564(4) 0.26824(9) 0.0275(5) Uani 1 1 d .
H11C H 1.0165 0.7216 0.2310 0.033 Uiso 1 1 calc R
C10C C 0.95199(14) 0.6818(3) 0.30219(9) 0.0205(4) Uani 1 1 d .
C8C C 0.89134(16) 0.3564(3) 0.29705(9) 0.0236(5) Uani 1 1 d .
H8CA H 0.9510 0.3358 0.3170 0.028 Uiso 1 1 calc R
H8CB H 0.8918 0.2784 0.2635 0.028 Uiso 1 1 calc R
C6C C 0.81384(14) 0.2843(3) 0.33224(8) 0.0204(4) Uani 1 1 d .
H6C H 0.8063 0.1422 0.3286 0.024 Uiso 1 1 calc R
C1C C 0.81309(14) 0.3470(3) 0.39440(8) 0.0184(4) Uani 1 1 d .
C19C C 0.79359(15) 0.1883(3) 0.43419(9) 0.0218(5) Uani 1 1 d .
H19D H 0.8444 0.0957 0.4348 0.033 Uiso 1 1 calc GR
H19E H 0.7361 0.1233 0.4230 0.033 Uiso 1 1 calc GR
H19F H 0.7876 0.2429 0.4705 0.033 Uiso 1 1 calc GR
C7C C 0.71978(14) 0.3875(3) 0.32339(9) 0.0227(5) Uani 1 1 d .
H7CA H 0.6662 0.2996 0.3225 0.027 Uiso 1 1 calc R
H7CB H 0.7173 0.4753 0.2918 0.027 Uiso 1 1 calc R
C5C C 0.73605(14) 0.4911(3) 0.37869(9) 0.0191(4) Uani 1 1 d .
H5C H 0.6825 0.4967 0.4030 0.023 Uiso 1 1 calc R
C4C C 0.78698(14) 0.6763(3) 0.37008(8) 0.0182(4) Uani 1 1 d .
C15C C 0.95162(13) 0.7391(3) 0.35648(8) 0.0180(4) Uani 1 1 d .
C14C C 1.01834(14) 0.8605(3) 0.37926(9) 0.0203(4) Uani 1 1 d .
C16C C 1.02354(15) 0.9068(3) 0.43889(9) 0.0246(5) Uani 1 1 d .
H16D H 0.9752 0.8366 0.4573 0.037 Uiso 1 1 calc GR
H16E H 1.0148 1.0449 0.4439 0.037 Uiso 1 1 calc GR
H16F H 1.0840 0.8689 0.4543 0.037 Uiso 1 1 calc GR
C13C C 1.08355(15) 0.9326(3) 0.34427(10) 0.0254(5) Uani 1 1 d .
H13C H 1.1299 1.0172 0.3582 0.030 Uiso 1 1 calc R
C2C C 0.89691(14) 0.4633(3) 0.40701(8) 0.0177(4) Uani 1 1 d .
C19A C 1.03128(16) 1.4841(3) 0.04199(9) 0.0257(5) Uani 1 1 d .
H19G H 1.0817 1.5691 0.0320 0.039 Uiso 1 1 calc GR
H19H H 0.9845 1.5586 0.0605 0.039 Uiso 1 1 calc GR
H19I H 1.0035 1.4255 0.0091 0.039 Uiso 1 1 calc GR
C1A C 1.06854(14) 1.3283(3) 0.07959(8) 0.0196(4) Uani 1 1 d .
C2A C 1.14490(14) 1.2085(3) 0.05913(8) 0.0181(4) Uani 1 1 d .
C15A C 1.21457(14) 0.9286(3) 0.10609(9) 0.0190(4) Uani 1 1 d .
C14A C 1.26687(15) 0.7948(3) 0.07902(10) 0.0234(5) Uani 1 1 d .
C13A C 1.33658(16) 0.7015(4) 0.10996(11) 0.0318(6) Uani 1 1 d .
H13A H 1.3743 0.6094 0.0930 0.038 Uiso 1 1 calc R
C12A C 1.35142(15) 0.7410(4) 0.16450(11) 0.0318(6) Uani 1 1 d .
H12A H 1.3969 0.6707 0.1848 0.038 Uiso 1 1 calc R
C6A C 1.09874(14) 1.3946(3) 0.13960(8) 0.0214(5) Uani 1 1 d .
H6A H 1.0956 1.5373 0.1433 0.026 Uiso 1 1 calc R
C7A C 1.00969(15) 1.2976(3) 0.15983(10) 0.0255(5) Uani 1 1 d .
H7AA H 1.0205 1.2124 0.1916 0.031 Uiso 1 1 calc R
H7AB H 0.9589 1.3888 0.1662 0.031 Uiso 1 1 calc R
C5A C 0.99969(14) 1.1895(3) 0.10511(9) 0.0213(5) Uani 1 1 d .
H5A H 0.9364 1.1849 0.0877 0.026 Uiso 1 1 calc R
C4A C 1.05138(14) 1.0027(3) 0.10842(9) 0.0191(4) Uani 1 1 d .
C10A C 1.23385(13) 0.9791(3) 0.16017(9) 0.0197(4) Uani 1 1 d .
C8A C 1.18875(15) 1.3155(3) 0.16500(9) 0.0213(5) Uani 1 1 d .
H8AA H 1.2370 1.3212 0.1377 0.026 Uiso 1 1 calc R
H8AB H 1.2086 1.3990 0.1958 0.026 Uiso 1 1 calc R
C11A C 1.30130(14) 0.8810(4) 0.19027(10) 0.0267(5) Uani 1 1 d .
H11A H 1.3128 0.9092 0.2276 0.032 Uiso 1 1 calc R
C16A C 1.25147(17) 0.7537(4) 0.01942(10) 0.0310(6) Uani 1 1 d .
H16G H 1.1931 0.8113 0.0066 0.046 Uiso 1 1 calc GR
H16H H 1.2491 0.6146 0.0136 0.046 Uiso 1 1 calc GR
H16I H 1.3021 0.8083 -0.0008 0.046 Uiso 1 1 calc GR
C19B C 0.75630(16) 0.9651(3) 0.21183(9) 0.0241(5) Uani 1 1 d .
H19J H 0.7058 1.0576 0.2146 0.036 Uiso 1 1 calc GR
H19K H 0.8111 1.0308 0.1990 0.036 Uiso 1 1 calc GR
H19L H 0.7703 0.9085 0.2476 0.036 Uiso 1 1 calc GR
C1B C 0.72806(14) 0.8088(3) 0.17216(8) 0.0184(4) Uani 1 1 d .
C2B C 0.64500(14) 0.6943(3) 0.18492(8) 0.0181(4) Uani 1 1 d .
C15B C 0.58399(13) 0.4155(3) 0.13478(8) 0.0166(4) Uani 1 1 d .
C14B C 0.52209(14) 0.2876(3) 0.15673(9) 0.0186(4) Uani 1 1 d .
C13B C 0.45653(14) 0.2057(3) 0.12075(9) 0.0207(5) Uani 1 1 d .
H13B H 0.4135 0.1166 0.1343 0.025 Uiso 1 1 calc R
C12B C 0.45262(14) 0.2508(3) 0.06621(9) 0.0206(5) Uani 1 1 d .
H12B H 0.4083 0.1900 0.0427 0.025 Uiso 1 1 calc R
C6B C 0.71780(14) 0.8711(3) 0.10998(8) 0.0193(4) Uani 1 1 d .
H6B H 0.7252 1.0130 0.1060 0.023 Uiso 1 1 calc R
C7B C 0.80975(14) 0.7655(3) 0.09993(9) 0.0214(5) Uani 1 1 d .
H7BA H 0.8065 0.6773 0.0684 0.026 Uiso 1 1 calc R
H7BB H 0.8636 0.8521 0.0981 0.026 Uiso 1 1 calc R
C5B C 0.80186(14) 0.6636(3) 0.15532(9) 0.0179(4) Uani 1 1 d .
H5B H 0.8593 0.6577 0.1789 0.022 Uiso 1 1 calc R
C4B C 0.74930(14) 0.4784(3) 0.14784(8) 0.0175(4) Uani 1 1 d .
C11B C 0.51314(14) 0.3846(3) 0.04535(9) 0.0203(4) Uani 1 1 d .
H11B H 0.5100 0.4169 0.0079 0.024 Uiso 1 1 calc R
C10B C 0.57793(13) 0.4695(3) 0.08014(9) 0.0171(4) Uani 1 1 d .
C8B C 0.63557(14) 0.7989(3) 0.07545(9) 0.0195(4) Uani 1 1 d .
H8BA H 0.5789 0.8183 0.0959 0.023 Uiso 1 1 calc R
H8BB H 0.6300 0.8775 0.0420 0.023 Uiso 1 1 calc R
C16B C 0.52300(15) 0.2420(3) 0.21643(9) 0.0235(5) Uani 1 1 d .
H16J H 0.5739 0.3107 0.2350 0.035 Uiso 1 1 calc GR
H16K H 0.5312 0.1036 0.2217 0.035 Uiso 1 1 calc GR
H16L H 0.4645 0.2820 0.2315 0.035 Uiso 1 1 calc GR

loop_
_atom_site_aniso_label
_atom_site_aniso_U_11
_atom_site_aniso_U_22
_atom_site_aniso_U_33
_atom_site_aniso_U_23
_atom_site_aniso_U_13
_atom_site_aniso_U_12
O9D 0.0237(8) 0.0220(8) 0.0179(8) -0.0011(6) -0.0017(6) 0.0054(6)
O18D 0.0207(7) 0.0200(8) 0.0329(9) -0.0004(7) -0.0022(6) -0.0021(6)
O17D 0.0199(8) 0.0296(9) 0.0239(8) -0.0045(7) -0.0032(6) -0.0017(7)
O9C 0.0246(8) 0.0244(8) 0.0182(8) 0.0016(6) -0.0006(6) -0.0063(6)
O18C 0.0207(7) 0.0198(8) 0.0282(8) 0.0029(7) -0.0003(6) 0.0018(6)
O17C 0.0152(7) 0.0274(9) 0.0260(8) 0.0051(7) -0.0024(6) 0.0009(6)
O18A 0.0177(7) 0.0205(8) 0.0283(8) 0.0026(7) 0.0008(6) -0.0026(6)
O17A 0.0257(8) 0.0255(8) 0.0207(8) 0.0025(6) 0.0061(6) -0.0026(7)
O9A 0.0217(7) 0.0211(8) 0.0186(8) 0.0030(6) 0.0023(6) 0.0008(6)
O18B 0.0207(7) 0.0191(8) 0.0309(9) -0.0026(7) -0.0005(6) 0.0019(6)
O17B 0.0210(8) 0.0278(8) 0.0240(8) -0.0027(7) 0.0045(6) 0.0016(7)
O9B 0.0165(7) 0.0196(8) 0.0193(8) -0.0010(6) 0.0019(6) -0.0045(6)
N3D 0.0157(8) 0.0196(9) 0.0172(9) 0.0002(7) 0.0008(7) 0.0014(7)
N3C 0.0159(8) 0.0189(9) 0.0153(9) 0.0005(7) 0.0004(7) -0.0011(7)
N3A 0.0164(8) 0.0177(9) 0.0177(9) 0.0003(7) 0.0003(7) -0.0001(7)
N3B 0.0148(8) 0.0181(9) 0.0171(9) -0.0003(7) -0.0011(7) -0.0015(7)
C12D 0.0171(10) 0.0324(13) 0.0272(12) -0.0105(10) -0.0005(9) 0.0037(9)
C11D 0.0199(10) 0.0314(12) 0.0185(11) -0.0040(9) 0.0001(8) -0.0001(9)
C10D 0.0168(10) 0.0215(11) 0.0203(11) -0.0025(9) -0.0022(8) 0.0005(8)
C15D 0.0152(9) 0.0200(11) 0.0198(11) -0.0034(9) -0.0006(8) -0.0009(8)
C2D 0.0192(10) 0.0227(11) 0.0145(10) -0.0002(9) 0.0044(8) -0.0010(9)
C1D 0.0190(10) 0.0206(11) 0.0182(11) 0.0001(9) 0.0032(8) 0.0002(9)
C19D 0.0251(11) 0.0259(12) 0.0232(12) -0.0031(10) 0.0031(9) 0.0019(9)
C8D 0.0261(11) 0.0214(11) 0.0193(11) 0.0013(9) 0.0039(8) -0.0013(9)
C6D 0.0241(11) 0.0190(11) 0.0193(11) 0.0013(9) 0.0012(8) 0.0005(9)
C5D 0.0167(10) 0.0234(11) 0.0216(11) -0.0008(9) 0.0026(8) -0.0003(9)
C7D 0.0205(10) 0.0225(11) 0.0240(11) 0.0000(10) -0.0040(8) 0.0051(9)
C4D 0.0170(10) 0.0220(12) 0.0185(11) 0.0032(9) 0.0031(8) -0.0002(8)
C14D 0.0183(10) 0.0207(11) 0.0222(11) -0.0017(9) -0.0031(8) -0.0009(9)
C16D 0.0248(11) 0.0296(13) 0.0262(12) 0.0035(10) -0.0045(9) 0.0002(10)
C13D 0.0175(10) 0.0244(12) 0.0292(12) -0.0040(9) -0.0050(9) 0.0039(9)
C12C 0.0249(11) 0.0316(13) 0.0299(13) 0.0070(11) 0.0078(9) -0.0066(10)
C11C 0.0268(11) 0.0347(13) 0.0211(12) 0.0027(10) 0.0043(9) -0.0036(10)
C10C 0.0203(10) 0.0197(11) 0.0213(11) 0.0026(9) -0.0007(8) -0.0016(8)
C8C 0.0295(11) 0.0218(11) 0.0198(11) -0.0037(9) 0.0045(9) -0.0008(9)
C6C 0.0237(10) 0.0190(11) 0.0184(11) -0.0015(9) 0.0010(8) -0.0040(9)
C1C 0.0176(10) 0.0200(11) 0.0176(10) 0.0009(9) 0.0007(8) 0.0004(8)
C19C 0.0211(10) 0.0222(12) 0.0220(11) 0.0033(9) 0.0013(8) -0.0003(9)
C7C 0.0230(11) 0.0246(12) 0.0201(11) 0.0022(9) -0.0036(8) -0.0064(9)
C5C 0.0155(10) 0.0220(11) 0.0200(11) 0.0022(9) 0.0010(8) -0.0003(8)
C4C 0.0178(10) 0.0221(11) 0.0148(10) -0.0026(9) 0.0020(8) 0.0007(9)
C15C 0.0151(9) 0.0192(10) 0.0197(11) 0.0034(9) 0.0022(8) 0.0009(8)
C14C 0.0168(10) 0.0198(11) 0.0243(11) 0.0019(9) 0.0000(8) 0.0011(9)
C16C 0.0199(10) 0.0260(12) 0.0276(12) -0.0037(10) -0.0025(9) -0.0029(9)
C13C 0.0203(11) 0.0243(12) 0.0316(13) 0.0044(10) 0.0002(9) -0.0050(9)
C2C 0.0202(10) 0.0209(11) 0.0122(10) -0.0005(9) 0.0034(8) 0.0007(9)
C19A 0.0256(11) 0.0231(12) 0.0283(12) 0.0052(10) -0.0032(9) 0.0019(9)
C1A 0.0195(10) 0.0184(11) 0.0206(11) 0.0001(9) -0.0024(8) 0.0005(8)
C2A 0.0214(10) 0.0188(11) 0.0137(10) -0.0011(9) -0.0032(8) -0.0030(8)
C15A 0.0150(9) 0.0176(10) 0.0244(12) 0.0038(9) 0.0026(8) 0.0005(8)
C14A 0.0205(10) 0.0176(11) 0.0328(13) 0.0030(9) 0.0116(9) -0.0009(9)
C13A 0.0215(11) 0.0227(12) 0.0520(17) 0.0081(12) 0.0131(11) 0.0038(10)
C12A 0.0161(10) 0.0290(13) 0.0505(16) 0.0156(12) 0.0019(10) 0.0011(10)
C6A 0.0257(11) 0.0186(11) 0.0201(11) -0.0020(9) 0.0034(9) 0.0001(9)
C7A 0.0223(11) 0.0258(12) 0.0288(12) -0.0003(10) 0.0079(9) 0.0053(9)
C5A 0.0150(10) 0.0226(11) 0.0263(12) 0.0034(10) -0.0007(8) 0.0020(9)
C4A 0.0160(10) 0.0225(11) 0.0187(11) -0.0024(9) -0.0022(8) -0.0018(8)
C10A 0.0139(10) 0.0214(11) 0.0242(12) 0.0060(9) 0.0041(8) -0.0027(8)
C8A 0.0258(11) 0.0195(11) 0.0186(11) -0.0018(9) 0.0005(9) -0.0049(9)
C11A 0.0178(10) 0.0314(13) 0.0308(13) 0.0114(11) -0.0010(9) -0.0046(9)
C16A 0.0354(13) 0.0230(12) 0.0356(14) -0.0052(10) 0.0167(11) -0.0025(10)
C19B 0.0288(11) 0.0218(11) 0.0214(11) -0.0014(9) -0.0048(9) -0.0021(9)
C1B 0.0195(10) 0.0187(11) 0.0170(11) -0.0006(9) -0.0022(8) 0.0006(9)
C2B 0.0219(11) 0.0201(11) 0.0119(10) 0.0010(8) -0.0028(8) 0.0017(9)
C15B 0.0138(9) 0.0175(10) 0.0185(10) -0.0030(8) -0.0005(8) 0.0008(8)
C14B 0.0177(10) 0.0178(10) 0.0205(11) -0.0007(9) 0.0038(8) 0.0029(8)
C13B 0.0170(10) 0.0184(11) 0.0271(12) -0.0017(9) 0.0047(8) -0.0015(8)
C12B 0.0158(10) 0.0215(11) 0.0244(12) -0.0047(9) -0.0009(8) -0.0003(8)
C6B 0.0201(10) 0.0185(10) 0.0193(11) 0.0028(9) -0.0011(8) -0.0035(9)
C7B 0.0160(10) 0.0261(12) 0.0222(11) 0.0016(9) 0.0002(8) -0.0051(9)
C5B 0.0139(10) 0.0198(11) 0.0197(11) 0.0007(9) -0.0030(8) -0.0011(8)
C4B 0.0175(10) 0.0205(11) 0.0143(10) 0.0030(9) -0.0030(8) 0.0015(8)
C11B 0.0170(10) 0.0254(11) 0.0183(11) -0.0023(9) 0.0000(8) -0.0002(9)
C10B 0.0131(9) 0.0176(10) 0.0208(11) -0.0024(9) 0.0031(8) -0.0002(8)
C8B 0.0218(10) 0.0165(10) 0.0199(11) 0.0025(9) -0.0019(8) 0.0009(8)
C16B 0.0214(10) 0.0251(12) 0.0241(12) 0.0040(10) 0.0026(9) -0.0016(9)

loop_
_atom_type_symbol
_atom_type_description
_atom_type_scat_dispersion_real
_atom_type_scat_dispersion_imag
_atom_type_scat_source
C C 0.0181 0.0091 'International Tables Vol C Tables 4.2.6.8 and 6.1.1.4'
H H 0.0000 0.0000 'International Tables Vol C Tables 4.2.6.8 and 6.1.1.4'
N N 0.0311 0.0180 'International Tables Vol C Tables 4.2.6.8 and 6.1.1.4'
O O 0.0492 0.0322 'International Tables Vol C Tables 4.2.6.8 and 6.1.1.4'

loop_
_geom_angle_atom_site_label_1
_geom_angle_atom_site_label_2
_geom_angle_atom_site_label_3
_geom_angle
C10D O9D C8D 118.37(16)
C10C O9C C8C 117.60(17)
C10A O9A C8A 117.94(15)
C10B O9B C8B 118.78(15)
C2D N3D C15D 116.75(17)
C4D N3D C15D 119.83(17)
C4D N3D C2D 111.99(17)
C4C N3C C15C 119.66(17)
C4C N3C C2C 111.96(17)
C2C N3C C15C 117.45(17)
C2A N3A C15A 120.08(17)
C4A N3A C2A 112.34(17)
C4A N3A C15A 117.28(17)
C2B N3B C15B 118.46(17)
C2B N3B C4B 112.05(17)
C4B N3B C15B 118.28(17)
C11D C12D H12D 119.5
C13D C12D H12D 119.5
C13D C12D C11D 120.9(2)
C12D C11D H11D 120.6
C10D C11D C12D 118.9(2)
C10D C11D H11D 120.6
O9D C10D C15D 119.73(18)
C11D C10D O9D 120.45(19)
C11D C10D C15D 119.7(2)
C10D C15D N3D 113.84(18)
C14D C15D N3D 123.93(19)
C14D C15D C10D 122.01(19)
O17D C2D N3D 123.28(19)
O17D C2D C1D 128.8(2)
N3D C2D C1D 107.50(17)
C2D C1D C19D 116.07(18)
C2D C1D C6D 108.35(16)
C2D C1D C5D 106.23(18)
C19D C1D C6D 115.75(18)
C19D C1D C5D 118.95(17)
C5D C1D C6D 87.77(16)
C1D C19D H19A 109.5
C1D C19D H19B 109.5
C1D C19D H19C 109.5
H19A C19D H19B 109.5
H19A C19D H19C 109.5
H19B C19D H19C 109.5
O9D C8D H8DA 108.6
O9D C8D H8DB 108.6
O9D C8D C6D 114.64(17)
H8DA C8D H8DB 107.6
C6D C8D H8DA 108.6
C6D C8D H8DB 108.6
C1D C6D H6D 110.5
C8D C6D C1D 119.57(18)
C8D C6D H6D 110.5
C8D C6D C7D 115.46(18)
C7D C6D C1D 88.63(15)
C7D C6D H6D 110.5
C1D C5D H5D 116.4
C1D C5D C7D 90.59(16)
C7D C5D H5D 116.4
C4D C5D C1D 103.85(17)
C4D C5D H5D 116.4
C4D C5D C7D 109.79(17)
C6D C7D H7DA 113.8
C6D C7D H7DB 113.8
C5D C7D C6D 88.98(16)
C5D C7D H7DA 113.8
C5D C7D H7DB 113.8
H7DA C7D H7DB 111.0
O18D C4D N3D 124.0(2)
O18D C4D C5D 127.36(19)
N3D C4D C5D 108.55(18)
C15D C14D C16D 122.14(19)
C15D C14D C13D 117.0(2)
C13D C14D C16D 120.7(2)
C14D C16D H16A 109.5
C14D C16D H16B 109.5
C14D C16D H16C 109.5
H16A C16D H16B 109.5
H16A C16D H16C 109.5
H16B C16D H16C 109.5
C12D C13D C14D 121.3(2)
C12D C13D H13D 119.3
C14D C13D H13D 119.3
C11C C12C H12C 119.6
C13C C12C H12C 119.6
C13C C12C C11C 120.8(2)
C12C C11C H11C 120.7
C10C C11C C12C 118.5(2)
C10C C11C H11C 120.7
O9C C10C C15C 119.63(18)
C11C C10C O9C 120.37(19)
C11C C10C C15C 119.9(2)
O9C C8C H8CA 108.6
O9C C8C H8CB 108.6
O9C C8C C6C 114.44(18)
H8CA C8C H8CB 107.6
C6C C8C H8CA 108.6
C6C C8C H8CB 108.6
C8C C6C H6C 110.7
C8C C6C C1C 119.04(17)
C8C C6C C7C 115.46(18)
C1C C6C H6C 110.7
C7C C6C H6C 110.7
C7C C6C C1C 88.34(15)
C19C C1C C6C 115.49(18)
C19C C1C C5C 119.21(17)
C5C C1C C6C 88.15(15)
C2C C1C C6C 108.45(16)
C2C C1C C19C 115.78(18)
C2C C1C C5C 106.19(17)
C1C C19C H19D 109.5
C1C C19C H19E 109.5
C1C C19C H19F 109.5
H19D C19C H19E 109.5
H19D C19C H19F 109.5
H19E C19C H19F 109.5
C6C C7C H7CA 113.8
C6C C7C H7CB 113.8
C6C C7C C5C 89.27(15)
H7CA C7C H7CB 111.0
C5C C7C H7CA 113.8
C5C C7C H7CB 113.8
C1C C5C C7C 90.19(16)
C1C C5C H5C 116.6
C7C C5C H5C 116.6
C4C C5C C1C 103.76(16)
C4C C5C C7C 109.57(17)
C4C C5C H5C 116.6
O18C C4C N3C 124.02(19)
O18C C4C C5C 127.39(19)
N3C C4C C5C 108.56(17)
C10C C15C N3C 113.62(18)
C14C C15C N3C 123.94(18)
C14C C15C C10C 122.30(19)
C15C C14C C16C 122.34(19)
C15C C14C C13C 116.6(2)
C13C C14C C16C 121.0(2)
C14C C16C H16D 109.5
C14C C16C H16E 109.5
C14C C16C H16F 109.5
H16D C16C H16E 109.5
H16D C16C H16F 109.5
H16E C16C H16F 109.5
C12C C13C C14C 121.7(2)
C12C C13C H13C 119.2
C14C C13C H13C 119.2
O17C C2C N3C 123.46(19)
O17C C2C C1C 128.9(2)
N3C C2C C1C 107.39(17)
H19G C19A H19H 109.5
H19G C19A H19I 109.5
H19H C19A H19I 109.5
C1A C19A H19G 109.5
C1A C19A H19H 109.5
C1A C19A H19I 109.5
C19A C1A C6A 116.07(18)
C19A C1A C5A 118.48(18)
C2A C1A C19A 116.64(18)
C2A C1A C6A 107.03(16)
C2A C1A C5A 106.72(18)
C5A C1A C6A 87.95(16)
O17A C2A N3A 123.6(2)
O17A C2A C1A 129.2(2)
N3A C2A C1A 106.73(17)
C14A C15A N3A 124.1(2)
C14A C15A C10A 122.2(2)
C10A C15A N3A 113.64(18)
C15A C14A C13A 116.5(2)
C15A C14A C16A 122.2(2)
C13A C14A C16A 121.3(2)
C14A C13A H13A 119.3
C12A C13A C14A 121.3(2)
C12A C13A H13A 119.3
C13A C12A H12A 119.3
C13A C12A C11A 121.4(2)
C11A C12A H12A 119.3
C1A C6A H6A 111.2
C7A C6A C1A 88.13(16)
C7A C6A H6A 111.2
C8A C6A C1A 118.45(17)
C8A C6A H6A 111.2
C8A C6A C7A 114.81(18)
C6A C7A H7AA 113.8
C6A C7A H7AB 113.8
H7AA C7A H7AB 111.0
C5A C7A C6A 89.15(16)
C5A C7A H7AA 113.8
C5A C7A H7AB 113.8
C1A C5A C7A 90.46(17)
C1A C5A H5A 116.4
C7A C5A H5A 116.4
C4A C5A C1A 103.63(17)
C4A C5A C7A 110.10(18)
C4A C5A H5A 116.4
O18A C4A N3A 123.6(2)
O18A C4A C5A 127.59(19)
N3A C4A C5A 108.76(18)
O9A C10A C15A 119.87(18)
O9A C10A C11A 120.1(2)
C11A C10A C15A 119.9(2)
O9A C8A C6A 113.78(17)
O9A C8A H8AA 108.8
O9A C8A H8AB 108.8
C6A C8A H8AA 108.8
C6A C8A H8AB 108.8
H8AA C8A H8AB 107.7
C12A C11A C10A 118.4(2)
C12A C11A H11A 120.8
C10A C11A H11A 120.8
C14A C16A H16G 109.5
C14A C16A H16H 109.5
C14A C16A H16I 109.5
H16G C16A H16H 109.5
H16G C16A H16I 109.5
H16H C16A H16I 109.5
H19J C19B H19K 109.5
H19J C19B H19L 109.5
H19K C19B H19L 109.5
C1B C19B H19J 109.5
C1B C19B H19K 109.5
C1B C19B H19L 109.5
C19B C1B C6B 116.01(18)
C19B C1B C5B 118.20(18)
C2B C1B C19B 116.92(18)
C2B C1B C6B 107.52(16)
C2B C1B C5B 106.35(17)
C5B C1B C6B 87.82(15)
O17B C2B N3B 123.4(2)
O17B C2B C1B 128.7(2)
N3B C2B C1B 107.44(17)
C14B C15B N3B 124.43(18)
C14B C15B C10B 121.91(19)
C10B C15B N3B 113.66(18)
C15B C14B C13B 116.76(19)
C15B C14B C16B 122.22(19)
C13B C14B C16B 121.00(19)
C14B C13B H13B 119.1
C12B C13B C14B 121.8(2)
C12B C13B H13B 119.1
C13B C12B H12B 119.7
C13B C12B C11B 120.54(19)
C11B C12B H12B 119.7
C1B C6B H6B 110.9
C7B C6B C1B 88.46(15)
C7B C6B H6B 110.9
C8B C6B C1B 119.30(17)
C8B C6B H6B 110.9
C8B C6B C7B 114.49(17)
C6B C7B H7BA 113.8
C6B C7B H7BB 113.8
H7BA C7B H7BB 111.0
C5B C7B C6B 89.16(15)
C5B C7B H7BA 113.8
C5B C7B H7BB 113.8
C1B C5B C7B 90.60(16)
C1B C5B H5B 116.4
C7B C5B H5B 116.4
C4B C5B C1B 103.94(16)
C4B C5B C7B 109.82(17)
C4B C5B H5B 116.4
O18B C4B N3B 123.89(19)
O18B C4B C5B 127.52(18)
N3B C4B C5B 108.52(17)
C12B C11B H11B 120.6
C10B C11B C12B 118.83(19)
C10B C11B H11B 120.6
O9B C10B C15B 119.97(18)
C11B C10B O9B 119.88(19)
C11B C10B C15B 119.98(19)
O9B C8B C6B 114.43(17)
O9B C8B H8BA 108.7
O9B C8B H8BB 108.7
C6B C8B H8BA 108.7
C6B C8B H8BB 108.7
H8BA C8B H8BB 107.6
C14B C16B H16J 109.5
C14B C16B H16K 109.5
C14B C16B H16L 109.5
H16J C16B H16K 109.5
H16J C16B H16L 109.5
H16K C16B H16L 109.5

loop_
_geom_bond_atom_site_label_1
_geom_bond_atom_site_label_2
_geom_bond_distance
O9D C10D 1.387(3)
O9D C8D 1.463(3)
O18D C4D 1.209(3)
O17D C2D 1.208(3)
O9C C10C 1.388(3)
O9C C8C 1.458(3)
O18C C4C 1.206(3)
O17C C2C 1.205(3)
O18A C4A 1.208(3)
O17A C2A 1.206(3)
O9A C10A 1.382(3)
O9A C8A 1.465(3)
O18B C4B 1.208(3)
O17B C2B 1.206(3)
O9B C10B 1.383(2)
O9B C8B 1.461(3)
N3D C15D 1.436(3)
N3D C2D 1.413(3)
N3D C4D 1.410(3)
N3C C4C 1.411(3)
N3C C15C 1.442(2)
N3C C2C 1.413(3)
N3A C2A 1.413(3)
N3A C15A 1.434(3)
N3A C4A 1.410(3)
N3B C2B 1.412(3)
N3B C15B 1.440(3)
N3B C4B 1.415(3)
C12D H12D 0.9500
C12D C11D 1.392(3)
C12D C13D 1.377(3)
C11D H11D 0.9500
C11D C10D 1.380(3)
C10D C15D 1.397(3)
C15D C14D 1.391(3)
C2D C1D 1.485(3)
C1D C19D 1.513(3)
C1D C6D 1.595(3)
C1D C5D 1.542(3)
C19D H19A 0.9800
C19D H19B 0.9800
C19D H19C 0.9800
C8D H8DA 0.9900
C8D H8DB 0.9900
C8D C6D 1.528(3)
C6D H6D 1.0000
C6D C7D 1.552(3)
C5D H5D 1.0000
C5D C7D 1.551(3)
C5D C4D 1.507(3)
C7D H7DA 0.9900
C7D H7DB 0.9900
C14D C16D 1.504(3)
C14D C13D 1.397(3)
C16D H16A 0.9800
C16D H16B 0.9800
C16D H16C 0.9800
C13D H13D 0.9500
C12C H12C 0.9500
C12C C11C 1.396(3)
C12C C13C 1.381(3)
C11C H11C 0.9500
C11C C10C 1.383(3)
C10C C15C 1.396(3)
C8C H8CA 0.9900
C8C H8CB 0.9900
C8C C6C 1.531(3)
C6C H6C 1.0000
C6C C1C 1.593(3)
C6C C7C 1.552(3)
C1C C19C 1.512(3)
C1C C5C 1.543(3)
C1C C2C 1.486(3)
C19C H19D 0.9800
C19C H19E 0.9800
C19C H19F 0.9800
C7C H7CA 0.9900
C7C H7CB 0.9900
C7C C5C 1.552(3)
C5C H5C 1.0000
C5C C4C 1.507(3)
C15C C14C 1.389(3)
C14C C16C 1.503(3)
C14C C13C 1.398(3)
C16C H16D 0.9800
C16C H16E 0.9800
C16C H16F 0.9800
C13C H13C 0.9500
C19A H19G 0.9800
C19A H19H 0.9800
C19A H19I 0.9800
C19A C1A 1.515(3)
C1A C2A 1.491(3)
C1A C6A 1.595(3)
C1A C5A 1.542(3)
C15A C14A 1.389(3)
C15A C10A 1.397(3)
C14A C13A 1.405(3)
C14A C16A 1.505(3)
C13A H13A 0.9500
C13A C12A 1.381(4)
C12A H12A 0.9500
C12A C11A 1.386(4)
C6A H6A 1.0000
C6A C7A 1.558(3)
C6A C8A 1.531(3)
C7A H7AA 0.9900
C7A H7AB 0.9900
C7A C5A 1.547(3)
C5A H5A 1.0000
C5A C4A 1.503(3)
C10A C11A 1.387(3)
C8A H8AA 0.9900
C8A H8AB 0.9900
C11A H11A 0.9500
C16A H16G 0.9800
C16A H16H 0.9800
C16A H16I 0.9800
C19B H19J 0.9800
C19B H19K 0.9800
C19B H19L 0.9800
C19B C1B 1.511(3)
C1B C2B 1.490(3)
C1B C6B 1.594(3)
C1B C5B 1.542(3)
C15B C14B 1.390(3)
C15B C10B 1.398(3)
C14B C13B 1.399(3)
C14B C16B 1.505(3)
C13B H13B 0.9500
C13B C12B 1.379(3)
C12B H12B 0.9500
C12B C11B 1.393(3)
C6B H6B 1.0000
C6B C7B 1.553(3)
C6B C8B 1.527(3)
C7B H7BA 0.9900
C7B H7BB 0.9900
C7B C5B 1.547(3)
C5B H5B 1.0000
C5B C4B 1.508(3)
C11B H11B 0.9500
C11B C10B 1.383(3)
C8B H8BA 0.9900
C8B H8BB 0.9900
C16B H16J 0.9800
C16B H16K 0.9800
C16B H16L 0.9800

loop_
_geom_torsion_atom_site_label_1
_geom_torsion_atom_site_label_2
_geom_torsion_atom_site_label_3
_geom_torsion_atom_site_label_4
_geom_torsion
O9D C10D C15D N3D 4.7(3)
O9D C10D C15D C14D 179.54(19)
O9D C8D C6D C1D -72.3(2)
O9D C8D C6D C7D 31.6(3)
O17D C2D C1D C19D 38.9(3)
O17D C2D C1D C6D -93.3(3)
O17D C2D C1D C5D 173.6(2)
O9C C10C C15C N3C 3.3(3)
O9C C10C C15C C14C 179.15(19)
O9C C8C C6C C1C -73.7(2)
O9C C8C C6C C7C 29.4(3)
O9A C10A C11A C12A 179.14(19)
N3D C15D C14D C16D 2.6(3)
N3D C15D C14D C13D 178.2(2)
N3D C2D C1D C19D -148.28(18)
N3D C2D C1D C6D 79.5(2)
N3D C2D C1D C5D -13.6(2)
N3C C15C C14C C16C 1.6(3)
N3C C15C C14C C13C 179.14(19)
N3A C15A C14A C13A -174.15(19)
N3A C15A C14A C16A 7.0(3)
N3A C15A C10A O9A -3.5(3)
N3A C15A C10A C11A 172.27(18)
N3B C15B C14B C13B -177.07(19)
N3B C15B C14B C16B 4.6(3)
N3B C15B C10B O9B 0.9(3)
N3B C15B C10B C11B 176.07(18)
C12D C11D C10D O9D 177.90(19)
C12D C11D C10D C15D 1.5(3)
C11D C12D C13D C14D -1.1(4)
C11D C10D C15D N3D -178.87(19)
C11D C10D C15D C14D -4.1(3)
C10D O9D C8D C6D 112.8(2)
C10D C15D C14D C16D -171.7(2)
C10D C15D C14D C13D 3.9(3)
C15D N3D C2D O17D 38.8(3)
C15D N3D C2D C1D -134.59(18)
C15D N3D C4D O18D -35.4(3)
C15D N3D C4D C5D 141.93(19)
C15D C14D C13D C12D -1.3(3)
C2D N3D C15D C10D 80.3(2)
C2D N3D C15D C14D -94.4(2)
C2D N3D C4D O18D -177.7(2)
C2D N3D C4D C5D -0.4(2)
C2D C1D C6D C8D -2.7(3)
C2D C1D C6D C7D -121.40(18)
C2D C1D C5D C7D 123.50(17)
C2D C1D C5D C4D 12.9(2)
C1D C6D C7D C5D 14.93(16)
C1D C5D C7D C6D -15.46(16)
C1D C5D C4D O18D 169.3(2)
C1D C5D C4D N3D -7.9(2)
C19D C1D C6D C8D -135.0(2)
C19D C1D C6D C7D 106.22(19)
C19D C1D C5D C7D -103.3(2)
C19D C1D C5D C4D 146.10(19)
C8D O9D C10D C11D 107.0(2)
C8D O9D C10D C15D -76.6(2)
C8D C6D C7D C5D -107.43(19)
C6D C1D C5D C7D 15.04(15)
C6D C1D C5D C4D -95.53(17)
C5D C1D C6D C8D 103.7(2)
C5D C1D C6D C7D -15.04(16)
C7D C5D C4D O18D 73.6(3)
C7D C5D C4D N3D -103.7(2)
C4D N3D C15D C10D -60.3(3)
C4D N3D C15D C14D 125.0(2)
C4D N3D C2D O17D -177.71(19)
C4D N3D C2D C1D 9.0(2)
C4D C5D C7D C6D 89.50(19)
C16D C14D C13D C12D 174.3(2)
C13D C12D C11D C10D 1.0(3)
C12C C11C C10C O9C 178.3(2)
C12C C11C C10C C15C 1.9(3)
C11C C12C C13C C14C -1.6(4)
C11C C10C C15C N3C 179.7(2)
C11C C10C C15C C14C -4.4(3)
C10C O9C C8C C6C 114.6(2)
C10C C15C C14C C16C -173.8(2)
C10C C15C C14C C13C 3.7(3)
C8C O9C C10C C11C 108.2(2)
C8C O9C C10C C15C -75.4(2)
C8C C6C C1C C19C -135.0(2)
C8C C6C C1C C5C 103.3(2)
C8C C6C C1C C2C -3.1(3)
C8C C6C C7C C5C -106.62(19)
C6C C1C C5C C7C 15.08(15)
C6C C1C C5C C4C -95.14(17)
C6C C1C C2C O17C -95.2(3)
C6C C1C C2C N3C 78.9(2)
C6C C7C C5C C1C -15.48(16)
C6C C7C C5C C4C 89.21(18)
C1C C6C C7C C5C 14.98(15)
C1C C5C C4C O18C 170.0(2)
C1C C5C C4C N3C -7.9(2)
C19C C1C C5C C7C -103.3(2)
C19C C1C C5C C4C 146.48(19)
C19C C1C C2C O17C 36.5(3)
C19C C1C C2C N3C -149.40(18)
C7C C6C C1C C19C 106.62(19)
C7C C6C C1C C5C -15.09(15)
C7C C6C C1C C2C -121.54(18)
C7C C5C C4C O18C 74.8(3)
C7C C5C C4C N3C -103.10(19)
C5C C1C C2C O17C 171.3(2)
C5C C1C C2C N3C -14.6(2)
C4C N3C C15C C10C -59.6(2)
C4C N3C C15C C14C 124.6(2)
C4C N3C C2C O17C -175.41(19)
C4C N3C C2C C1C 10.1(2)
C15C N3C C4C O18C -35.7(3)
C15C N3C C4C C5C 142.21(18)
C15C N3C C2C O17C 40.4(3)
C15C N3C C2C C1C -134.10(18)
C15C C14C C13C C12C -0.7(3)
C16C C14C C13C C12C 176.8(2)
C13C C12C C11C C10C 1.0(4)
C2C N3C C4C O18C -179.0(2)
C2C N3C C4C C5C -1.1(2)
C2C N3C C15C C10C 81.7(2)
C2C N3C C15C C14C -94.1(2)
C2C C1C C5C C7C 123.76(17)
C2C C1C C5C C4C 13.5(2)
C19A C1A C2A O17A 39.5(3)
C19A C1A C2A N3A -148.79(18)
C19A C1A C6A C7A 105.44(19)
C19A C1A C6A C8A -137.2(2)
C19A C1A C5A C7A -103.2(2)
C19A C1A C5A C4A 146.00(19)
C1A C6A C7A C5A 15.42(16)
C1A C6A C8A O9A -77.1(2)
C1A C5A C4A O18A 171.1(2)
C1A C5A C4A N3A -6.0(2)
C2A N3A C15A C14A -95.7(3)
C2A N3A C15A C10A 85.5(2)
C2A N3A C4A O18A -179.85(19)
C2A N3A C4A C5A -2.6(2)
C2A C1A C6A C7A -122.34(18)
C2A C1A C6A C8A -5.0(3)
C2A C1A C5A C7A 122.75(17)
C2A C1A C5A C4A 11.9(2)
C15A N3A C2A O17A 38.5(3)
C15A N3A C2A C1A -133.76(19)
C15A N3A C4A O18A -34.6(3)
C15A N3A C4A C5A 142.65(19)
C15A C14A C13A C12A 0.4(3)
C15A C10A C11A C12A 3.4(3)
C14A C15A C10A O9A 177.75(19)
C14A C15A C10A C11A -6.5(3)
C14A C13A C12A C11A -3.3(3)
C13A C12A C11A C10A 1.4(3)
C6A C1A C2A O17A -92.4(3)
C6A C1A C2A N3A 79.31(19)
C6A C1A C5A C7A 15.58(16)
C6A C1A C5A C4A -95.25(17)
C6A C7A C5A C1A -15.96(16)
C6A C7A C5A C4A 88.75(19)
C7A C6A C8A O9A 25.0(2)
C7A C5A C4A O18A 75.5(3)
C7A C5A C4A N3A -101.6(2)
C5A C1A C2A O17A 174.5(2)
C5A C1A C2A N3A -13.7(2)
C5A C1A C6A C7A -15.48(16)
C5A C1A C6A C8A 101.9(2)
C4A N3A C2A O17A -177.29(19)
C4A N3A C2A C1A 10.4(2)
C4A N3A C15A C14A 121.8(2)
C4A N3A C15A C10A -56.9(2)
C10A O9A C8A C6A 116.4(2)
C10A C15A C14A C13A 4.5(3)
C10A C15A C14A C16A -174.3(2)
C8A O9A C10A C15A -67.2(2)
C8A O9A C10A C11A 117.0(2)
C8A C6A C7A C5A -105.3(2)
C16A C14A C13A C12A 179.2(2)
C19B C1B C2B O17B 39.7(3)
C19B C1B C2B N3B -147.61(18)
C19B C1B C6B C7B 105.65(19)
C19B C1B C6B C8B -136.9(2)
C19B C1B C5B C7B -103.6(2)
C19B C1B C5B C4B 145.78(18)
C1B C6B C7B C5B 14.80(15)
C1B C6B C8B O9B -74.0(2)
C1B C5B C4B O18B 170.3(2)
C1B C5B C4B N3B -6.8(2)
C2B N3B C15B C14B -97.2(2)
C2B N3B C15B C10B 82.0(2)
C2B N3B C4B O18B -178.55(19)
C2B N3B C4B C5B -1.3(2)
C2B C1B C6B C7B -121.32(18)
C2B C1B C6B C8B -3.9(3)
C2B C1B C5B C7B 122.54(17)
C2B C1B C5B C4B 11.9(2)
C15B N3B C2B O17B 39.2(3)
C15B N3B C2B C1B -134.01(18)
C15B N3B C4B O18B -35.2(3)
C15B N3B C4B C5B 141.99(18)
C15B C14B C13B C12B -0.6(3)
C14B C15B C10B O9B -179.88(18)
C14B C15B C10B C11B -4.7(3)
C14B C13B C12B C11B -1.7(3)
C13B C12B C11B C10B 0.8(3)
C12B C11B C10B O9B 177.43(18)
C12B C11B C10B C15B 2.3(3)
C6B C1B C2B O17B -92.9(3)
C6B C1B C2B N3B 79.85(19)
C6B C1B C5B C7B 14.91(15)
C6B C1B C5B C4B -95.69(17)
C6B C7B C5B C1B -15.31(16)
C6B C7B C5B C4B 89.75(18)
C7B C6B C8B O9B 28.8(2)
C7B C5B C4B O18B 74.6(3)
C7B C5B C4B N3B -102.55(19)
C5B C1B C2B O17B 174.2(2)
C5B C1B C2B N3B -13.1(2)
C5B C1B C6B C7B -14.86(15)
C5B C1B C6B C8B 102.6(2)
C4B N3B C2B O17B -177.57(19)
C4B N3B C2B C1B 9.2(2)
C4B N3B C15B C14B 121.9(2)
C4B N3B C15B C10B -59.0(2)
C10B O9B C8B C6B 114.3(2)
C10B C15B C14B C13B 3.8(3)
C10B C15B C14B C16B -174.55(19)
C8B O9B C10B C15B -72.3(2)
C8B O9B C10B C11B 112.5(2)
C8B C6B C7B C5B -106.91(19)
C16B C14B C13B C12B 177.8(2)
